data_4339882
loop_
_publ_author_name
'Benson, Mark A.'
'Zacchini, Stefano'
'Boomishankar, Ramamoorthy'
'Chan, Yuri'
'Steiner, Alexander'

_publ_section_title
;
 Alkylation and acylation of cyclotriphosphazenes.
;
_journal_issue 17
_journal_name_full 'Inorganic chemistry'
_journal_page_first 7097
_journal_page_last 7108
_journal_paper_doi 10.1021/ic7009463
_journal_volume 46
_journal_year 2007
_chemical_formula_sum 'C38 H81 I N9 O2 P3'
_chemical_formula_weight 915.93
_chemical_name_systematic
; 
 ? 
;
_space_group_IT_number 15
_symmetry_cell_setting monoclinic
_symmetry_space_group_name_Hall '-C 2yc'
_symmetry_space_group_name_H-M 'C 1 2/c 1'
_atom_sites_solution_hydrogens geom
_atom_sites_solution_primary direct
_atom_sites_solution_secondary difmap
_audit_creation_method SHELXL-97
_cell_angle_alpha 90.00
_cell_angle_beta 115.6460(10)
_cell_angle_gamma 90.00
_cell_formula_units_Z 8
_cell_length_a 29.3736(16)
_cell_length_b 11.0372(6)
_cell_length_c 31.7895(18)
_cell_measurement_temperature 150(2)
_cell_volume 9290.9(9)
_computing_structure_refinement 'SHELXL-97 (Sheldrick, 1997)'
_computing_structure_solution 'SHELXS-97 (Sheldrick, 1990)'
_diffrn_ambient_temperature 150(2)
_diffrn_measured_fraction_theta_full 0.994
_diffrn_measured_fraction_theta_max 0.994
_diffrn_measurement_device_type 'Bruker Smart Apex'
_diffrn_measurement_method omega-scans
_diffrn_radiation_monochromator graphite
_diffrn_radiation_source 'fine-focus sealed tube'
_diffrn_radiation_type MoK\a
_diffrn_radiation_wavelength 0.71073
_diffrn_reflns_av_R_equivalents 0.0170
_diffrn_reflns_av_sigmaI/netI 0.0207
_diffrn_reflns_limit_h_max 34
_diffrn_reflns_limit_h_min -34
_diffrn_reflns_limit_k_max 11
_diffrn_reflns_limit_k_min -13
_diffrn_reflns_limit_l_max 37
_diffrn_reflns_limit_l_min -32
_diffrn_reflns_number 23545
_diffrn_reflns_theta_full 25.03
_diffrn_reflns_theta_max 25.03
_diffrn_reflns_theta_min 4.10
_exptl_absorpt_coefficient_mu 0.834
_exptl_absorpt_correction_T_max 1.000
_exptl_absorpt_correction_T_min 0.893
_exptl_absorpt_correction_type empirical
_exptl_absorpt_process_details SADABS
_exptl_crystal_colour colourless
_exptl_crystal_density_diffrn 1.310
_exptl_crystal_density_method 'not measured'
_exptl_crystal_description prism
_exptl_crystal_F_000 3888
_exptl_crystal_size_max 0.5
_exptl_crystal_size_mid 0.5
_exptl_crystal_size_min 0.3
_refine_diff_density_max 0.831
_refine_diff_density_min -0.297
_refine_diff_density_rms 0.057
_refine_ls_extinction_method none
_refine_ls_goodness_of_fit_ref 1.044
_refine_ls_hydrogen_treatment mixed
_refine_ls_matrix_type full
_refine_ls_number_parameters 505
_refine_ls_number_reflns 8171
_refine_ls_number_restraints 15
_refine_ls_restrained_S_all 1.043
_refine_ls_R_factor_all 0.0278
_refine_ls_R_factor_gt 0.0256
_refine_ls_shift/su_max 0.001
_refine_ls_shift/su_mean 0.000
_refine_ls_structure_factor_coef Fsqd
_refine_ls_weighting_details 'calc w=1/[\s^2^(Fo^2^)+(0.0345P)^2^+10.2617P] where P=(Fo^2^+2Fc^2^)/3'
_refine_ls_weighting_scheme calc
_refine_ls_wR_factor_gt 0.0645
_refine_ls_wR_factor_ref 0.0657
_reflns_number_gt 7610
_reflns_number_total 8171
_reflns_threshold_expression >2sigma(I)
_cod_data_source_file ic7009463-file003.cif
_cod_data_source_block '[4Me]I.H2O.MeOH'
_cod_original_sg_symbol_H-M C2/c
_cod_database_code 4339882

loop_
_symmetry_equiv_pos_as_xyz
'x, y, z'
'-x, y, -z+1/2'
'x+1/2, y+1/2, z'
'-x+1/2, y+1/2, -z+1/2'
'-x, -y, -z'
'x, -y, z-1/2'
'-x+1/2, -y+1/2, -z'
'x+1/2, -y+1/2, z-1/2'

loop_
_atom_site_label
_atom_site_type_symbol
_atom_site_fract_x
_atom_site_fract_y
_atom_site_fract_z
_atom_site_U_iso_or_equiv
_atom_site_adp_type
_atom_site_occupancy
_atom_site_symmetry_multiplicity
_atom_site_calc_flag
_atom_site_refinement_flags
I1 I 0.026279(5) 0.837495(11) 0.054994(4) 0.02782(5) Uani 1 1 d .
P1 P 0.093074(16) 0.22910(4) 0.095141(15) 0.01704(10) Uani 1 1 d .
P2 P 0.170291(16) 0.31682(4) 0.180144(15) 0.01613(10) Uani 1 1 d .
P3 P 0.103693(16) 0.49701(4) 0.121002(16) 0.01816(10) Uani 1 1 d .
N1 N 0.07333(5) 0.37407(14) 0.09006(5) 0.0199(3) Uani 1 1 d .
N2 N 0.14740(5) 0.22143(13) 0.13772(5) 0.0194(3) Uani 1 1 d .
N3 N 0.15230(5) 0.45343(13) 0.16494(5) 0.0207(3) Uani 1 1 d .
N4 N 0.04591(6) 0.15132(14) 0.09450(6) 0.0215(3) Uani 1 1 d D
H4 H 0.0444(8) 0.0860(15) 0.0845(7) 0.026 Uiso 1 1 d D
N5 N 0.09650(6) 0.17696(15) 0.04900(6) 0.0238(3) Uani 1 1 d D
H5 H 0.0709(7) 0.1595(19) 0.0280(7) 0.029 Uiso 1 1 d D
N6 N 0.15294(6) 0.27153(15) 0.22046(5) 0.0208(3) Uani 1 1 d D
H6 H 0.1530(8) 0.2004(14) 0.2234(8) 0.025 Uiso 1 1 d D
N7 N 0.23222(6) 0.31892(14) 0.20395(5) 0.0186(3) Uani 1 1 d D
H7 H 0.2447(7) 0.2669(17) 0.2227(6) 0.022 Uiso 1 1 d D
N8 N 0.06464(6) 0.57510(15) 0.13413(6) 0.0238(3) Uani 1 1 d D
H8 H 0.0530(8) 0.6337(17) 0.1192(7) 0.029 Uiso 1 1 d D
N9 N 0.11472(6) 0.58932(15) 0.08674(6) 0.0247(3) Uani 1 1 d D
H9 H 0.1015(8) 0.6531(15) 0.0791(8) 0.030 Uiso 1 1 d D
C1 C 0.02521(7) 0.4041(2) 0.04942(7) 0.0303(5) Uani 1 1 d .
H1A H -0.0032 0.3814 0.0562 0.045 Uiso 1 1 calc R
H1B H 0.0231 0.3596 0.0220 0.045 Uiso 1 1 calc R
H1C H 0.0239 0.4914 0.0433 0.045 Uiso 1 1 calc R
C41 C 0.01433(7) 0.17626(17) 0.11871(7) 0.0240(4) Uani 1 1 d .
H41 H 0.0186 0.2634 0.1283 0.029 Uiso 1 1 calc R
C42 C -0.04106(8) 0.1547(2) 0.08503(8) 0.0342(5) Uani 1 1 d .
H42A H -0.0454 0.0699 0.0738 0.041 Uiso 1 1 calc R
H42B H -0.0506 0.2087 0.0576 0.041 Uiso 1 1 calc R
C43 C -0.07579(9) 0.1790(2) 0.10879(10) 0.0468(6) Uani 1 1 d .
H43A H -0.0741 0.2659 0.1170 0.056 Uiso 1 1 calc R
H43B H -0.1111 0.1599 0.0868 0.056 Uiso 1 1 calc R
C44 C -0.06070(10) 0.1036(2) 0.15230(11) 0.0537(7) Uani 1 1 d .
H44A H -0.0667 0.0170 0.1436 0.064 Uiso 1 1 calc R
H44B H -0.0821 0.1258 0.1681 0.064 Uiso 1 1 calc R
C45 C -0.00543(11) 0.1217(3) 0.18592(10) 0.0566(7) Uani 1 1 d .
H45A H 0.0037 0.0658 0.2127 0.068 Uiso 1 1 calc R
H45B H -0.0004 0.2056 0.1981 0.068 Uiso 1 1 calc R
C46 C 0.02928(8) 0.0983(2) 0.16209(7) 0.0367(5) Uani 1 1 d .
H46A H 0.0646 0.1165 0.1842 0.044 Uiso 1 1 calc R
H46B H 0.0274 0.0118 0.1533 0.044 Uiso 1 1 calc R
C51 C 0.14141(7) 0.16903(17) 0.03988(6) 0.0221(4) Uani 1 1 d .
H51 H 0.1685 0.2215 0.0629 0.026 Uiso 1 1 calc R
C52 C 0.12884(8) 0.2157(2) -0.00902(7) 0.0308(4) Uani 1 1 d .
H52A H 0.1178 0.3012 -0.0116 0.037 Uiso 1 1 calc R
H52B H 0.1006 0.1678 -0.0321 0.037 Uiso 1 1 calc R
C53 C 0.17455(9) 0.2066(2) -0.01997(8) 0.0410(5) Uani 1 1 d .
H53A H 0.1650 0.2345 -0.0523 0.049 Uiso 1 1 calc R
H53B H 0.2018 0.2601 0.0014 0.049 Uiso 1 1 calc R
C54 C 0.19385(9) 0.0767(2) -0.01461(8) 0.0406(5) Uani 1 1 d .
H54A H 0.1678 0.0246 -0.0382 0.049 Uiso 1 1 calc R
H54B H 0.2245 0.0738 -0.0202 0.049 Uiso 1 1 calc R
C55 C 0.20632(8) 0.0283(2) 0.03405(8) 0.0376(5) Uani 1 1 d .
H55A H 0.2352 0.0743 0.0573 0.045 Uiso 1 1 calc R
H55B H 0.2165 -0.0578 0.0359 0.045 Uiso 1 1 calc R
C56 C 0.16096(8) 0.03916(19) 0.04577(7) 0.0319(5) Uani 1 1 d .
H56A H 0.1336 -0.0150 0.0250 0.038 Uiso 1 1 calc R
H56B H 0.1711 0.0128 0.0784 0.038 Uiso 1 1 calc R
C61 C 0.15979(7) 0.34120(17) 0.26240(6) 0.0218(4) Uani 1 1 d .
H61 H 0.1608 0.4292 0.2553 0.026 Uiso 1 1 calc R
C62 C 0.11441(7) 0.3206(2) 0.27333(7) 0.0293(4) Uani 1 1 d .
H62A H 0.0831 0.3447 0.2460 0.035 Uiso 1 1 calc R
H62B H 0.1118 0.2333 0.2792 0.035 Uiso 1 1 calc R
C63 C 0.11941(8) 0.3936(2) 0.31606(7) 0.0381(5) Uani 1 1 d .
H63A H 0.1186 0.4812 0.3091 0.046 Uiso 1 1 calc R
H63B H 0.0904 0.3754 0.3231 0.046 Uiso 1 1 calc R
C64 C 0.16855(9) 0.3638(2) 0.35859(7) 0.0359(5) Uani 1 1 d .
H64A H 0.1718 0.4162 0.3850 0.043 Uiso 1 1 calc R
H64B H 0.1678 0.2784 0.3678 0.043 Uiso 1 1 calc R
C65 C 0.21379(8) 0.38324(19) 0.34785(7) 0.0304(4) Uani 1 1 d .
H65A H 0.2450 0.3584 0.3751 0.037 Uiso 1 1 calc R
H65B H 0.2167 0.4704 0.3422 0.037 Uiso 1 1 calc R
C66 C 0.20867(7) 0.31042(18) 0.30506(6) 0.0249(4) Uani 1 1 d .
H66A H 0.2378 0.3280 0.2982 0.030 Uiso 1 1 calc R
H66B H 0.2091 0.2228 0.3119 0.030 Uiso 1 1 calc R
C71 C 0.26015(7) 0.34732(17) 0.17602(6) 0.0210(4) Uani 1 1 d .
H71 H 0.2379 0.3980 0.1488 0.025 Uiso 1 1 calc R
C72 C 0.30734(8) 0.4201(2) 0.20511(8) 0.0339(5) Uani 1 1 d .
H72A H 0.3290 0.3731 0.2332 0.041 Uiso 1 1 calc R
H72B H 0.2976 0.4963 0.2155 0.041 Uiso 1 1 calc R
C73 C 0.33728(9) 0.4501(2) 0.17698(9) 0.0450(6) Uani 1 1 d .
H73A H 0.3169 0.5042 0.1507 0.054 Uiso 1 1 calc R
H73B H 0.3686 0.4937 0.1972 0.054 Uiso 1 1 calc R
C74 C 0.35086(8) 0.3356(2) 0.15800(9) 0.0396(6) Uani 1 1 d .
H74A H 0.3680 0.3581 0.1383 0.048 Uiso 1 1 calc R
H74B H 0.3745 0.2858 0.1843 0.048 Uiso 1 1 calc R
C75 C 0.30376(8) 0.2617(2) 0.12923(7) 0.0341(5) Uani 1 1 d .
H75A H 0.3137 0.1853 0.1192 0.041 Uiso 1 1 calc R
H75B H 0.2820 0.3079 0.1009 0.041 Uiso 1 1 calc R
C76 C 0.27412(7) 0.23276(18) 0.15744(7) 0.0261(4) Uani 1 1 d .
H76A H 0.2429 0.1884 0.1374 0.031 Uiso 1 1 calc R
H76B H 0.2947 0.1795 0.1839 0.031 Uiso 1 1 calc R
C81 C 0.05029(7) 0.53979(18) 0.17117(7) 0.0280(4) Uani 1 1 d .
H81 H 0.0662 0.4595 0.1836 0.034 Uiso 1 1 calc R
C82 C -0.00716(8) 0.5249(2) 0.15244(9) 0.0422(6) Uani 1 1 d .
H82A H -0.0196 0.4713 0.1247 0.051 Uiso 1 1 calc R
H82B H -0.0149 0.4857 0.1766 0.051 Uiso 1 1 calc R
C83 C -0.03457(8) 0.6469(2) 0.13902(10) 0.0447(6) Uani 1 1 d .
H83A H -0.0304 0.6813 0.1121 0.054 Uiso 1 1 calc R
H83B H -0.0711 0.6343 0.1294 0.054 Uiso 1 1 calc R
C84 C -0.01411(9) 0.7359(2) 0.17951(9) 0.0470(6) Uani 1 1 d .
H84A H -0.0218 0.7059 0.2051 0.056 Uiso 1 1 calc R
H84B H -0.0310 0.8152 0.1692 0.056 Uiso 1 1 calc R
C85 C 0.04287(9) 0.7519(2) 0.19753(8) 0.0416(5) Uani 1 1 d .
H85A H 0.0555 0.8067 0.2249 0.050 Uiso 1 1 calc R
H85B H 0.0503 0.7897 0.1729 0.050 Uiso 1 1 calc R
C86 C 0.07005(9) 0.6301(2) 0.21142(8) 0.0381(5) Uani 1 1 d .
H86A H 0.1067 0.6426 0.2216 0.046 Uiso 1 1 calc R
H86B H 0.0654 0.5963 0.2381 0.046 Uiso 1 1 calc R
C91 C 0.14726(7) 0.56423(17) 0.06345(6) 0.0224(4) Uani 1 1 d .
H91 H 0.1602 0.4794 0.0710 0.027 Uiso 1 1 calc R
C92 C 0.19206(8) 0.6505(2) 0.08132(8) 0.0313(5) Uani 1 1 d .
H92A H 0.2128 0.6358 0.1150 0.038 Uiso 1 1 calc R
H92B H 0.1796 0.7350 0.0776 0.038 Uiso 1 1 calc R
C93 C 0.22502(8) 0.6347(2) 0.05524(8) 0.0389(5) Uani 1 1 d .
H93A H 0.2526 0.6953 0.0667 0.047 Uiso 1 1 calc R
H93B H 0.2405 0.5531 0.0618 0.047 Uiso 1 1 calc R
C94 C 0.19437(9) 0.6499(2) 0.00290(8) 0.0403(5) Uani 1 1 d .
H94A H 0.1813 0.7338 -0.0040 0.048 Uiso 1 1 calc R
H94B H 0.2163 0.6356 -0.0131 0.048 Uiso 1 1 calc R
C95 C 0.15052(9) 0.5614(2) -0.01529(8) 0.0392(5) Uani 1 1 d .
H95A H 0.1638 0.4776 -0.0113 0.047 Uiso 1 1 calc R
H95B H 0.1299 0.5755 -0.0490 0.047 Uiso 1 1 calc R
C96 C 0.11720(8) 0.5753(2) 0.01045(7) 0.0318(5) Uani 1 1 d .
H96A H 0.0906 0.5123 -0.0007 0.038 Uiso 1 1 calc R
H96B H 0.1004 0.6554 0.0029 0.038 Uiso 1 1 calc R
O1 O 0.18975(6) -0.00135(14) 0.18525(6) 0.0478(4) Uani 1 1 d .
H1 H 0.1762 0.0596 0.1687 0.072 Uiso 1 1 calc R
C10 C 0.15794(8) -0.1025(2) 0.16761(8) 0.0386(5) Uani 1 1 d .
H10A H 0.1243 -0.0832 0.1650 0.058 Uiso 1 1 calc R
H10B H 0.1719 -0.1714 0.1888 0.058 Uiso 1 1 calc R
H10C H 0.1555 -0.1233 0.1367 0.058 Uiso 1 1 calc R
O2 O 0.27606(6) 0.10520(14) 0.25932(6) 0.0382(4) Uani 1 1 d .
H2A H 0.2961(10) 0.071(2) 0.2838(9) 0.046 Uiso 1 1 d .
H2B H 0.2537(10) 0.055(3) 0.2425(9) 0.046 Uiso 1 1 d .

loop_
_atom_site_aniso_label
_atom_site_aniso_U_11
_atom_site_aniso_U_22
_atom_site_aniso_U_33
_atom_site_aniso_U_23
_atom_site_aniso_U_13
_atom_site_aniso_U_12
I1 0.02792(8) 0.02072(8) 0.02625(8) -0.00068(5) 0.00367(6) 0.00395(5)
P1 0.0162(2) 0.0187(2) 0.0170(2) -0.00062(17) 0.00780(18) -0.00022(17)
P2 0.0156(2) 0.0163(2) 0.0166(2) -0.00030(17) 0.00703(17) 0.00043(17)
P3 0.0173(2) 0.0165(2) 0.0221(2) 0.00253(18) 0.00987(18) 0.00224(18)
N1 0.0169(7) 0.0193(8) 0.0193(7) 0.0029(6) 0.0038(6) 0.0016(6)
N2 0.0202(7) 0.0178(8) 0.0192(7) -0.0007(6) 0.0076(6) 0.0027(6)
N3 0.0207(8) 0.0167(8) 0.0234(8) -0.0028(6) 0.0084(6) -0.0009(6)
N4 0.0229(8) 0.0186(8) 0.0275(8) -0.0057(6) 0.0152(7) -0.0031(6)
N5 0.0159(8) 0.0359(10) 0.0190(8) -0.0067(7) 0.0069(6) -0.0033(7)
N6 0.0238(8) 0.0190(8) 0.0217(8) -0.0013(7) 0.0116(6) -0.0027(6)
N7 0.0172(8) 0.0200(8) 0.0183(7) 0.0035(6) 0.0075(6) 0.0015(6)
N8 0.0262(8) 0.0202(8) 0.0301(9) 0.0087(7) 0.0169(7) 0.0091(7)
N9 0.0276(9) 0.0187(8) 0.0345(9) 0.0077(7) 0.0196(7) 0.0074(7)
C1 0.0204(10) 0.0334(12) 0.0270(10) 0.0048(9) 0.0008(8) 0.0015(8)
C41 0.0253(10) 0.0215(10) 0.0325(10) -0.0034(8) 0.0195(9) -0.0027(7)
C42 0.0230(10) 0.0364(12) 0.0451(13) 0.0022(10) 0.0165(10) 0.0011(9)
C43 0.0338(12) 0.0370(13) 0.0837(19) -0.0060(13) 0.0387(13) -0.0025(10)
C44 0.0591(16) 0.0425(14) 0.092(2) -0.0065(14) 0.0630(16) -0.0096(12)
C45 0.0753(19) 0.0663(18) 0.0518(16) -0.0013(14) 0.0497(15) -0.0125(15)
C46 0.0357(12) 0.0467(14) 0.0326(11) 0.0032(10) 0.0194(10) -0.0061(10)
C51 0.0191(9) 0.0289(10) 0.0213(9) -0.0051(7) 0.0117(8) -0.0030(7)
C52 0.0334(11) 0.0360(12) 0.0285(10) 0.0049(9) 0.0187(9) 0.0048(9)
C53 0.0496(14) 0.0466(14) 0.0440(13) 0.0079(11) 0.0364(12) 0.0045(11)
C54 0.0439(13) 0.0479(14) 0.0438(13) -0.0068(11) 0.0320(11) 0.0033(11)
C55 0.0370(12) 0.0356(12) 0.0481(13) -0.0003(10) 0.0258(11) 0.0097(10)
C56 0.0337(11) 0.0333(12) 0.0347(11) 0.0063(9) 0.0205(9) 0.0057(9)
C61 0.0256(10) 0.0228(10) 0.0206(9) 0.0000(7) 0.0134(8) 0.0006(7)
C62 0.0250(10) 0.0408(12) 0.0263(10) 0.0080(9) 0.0150(8) 0.0053(9)
C63 0.0408(12) 0.0508(14) 0.0326(11) 0.0088(10) 0.0251(10) 0.0163(11)
C64 0.0476(13) 0.0416(13) 0.0245(10) 0.0018(9) 0.0213(10) 0.0076(10)
C65 0.0375(11) 0.0280(11) 0.0233(10) -0.0012(8) 0.0108(9) 0.0003(9)
C66 0.0236(10) 0.0283(10) 0.0238(9) -0.0013(8) 0.0111(8) 0.0004(8)
C71 0.0184(9) 0.0239(10) 0.0223(9) 0.0041(7) 0.0103(8) 0.0016(7)
C72 0.0323(11) 0.0324(11) 0.0449(12) -0.0127(10) 0.0242(10) -0.0117(9)
C73 0.0419(13) 0.0450(14) 0.0627(16) -0.0135(12) 0.0363(12) -0.0200(11)
C74 0.0296(11) 0.0529(15) 0.0470(13) -0.0047(11) 0.0266(11) -0.0061(10)
C75 0.0325(11) 0.0436(13) 0.0346(11) -0.0061(10) 0.0226(9) -0.0033(10)
C76 0.0237(9) 0.0294(11) 0.0284(10) -0.0048(8) 0.0143(8) -0.0029(8)
C81 0.0321(11) 0.0243(10) 0.0365(11) 0.0106(9) 0.0232(9) 0.0091(8)
C82 0.0379(12) 0.0352(13) 0.0665(16) 0.0043(11) 0.0349(12) -0.0016(10)
C83 0.0259(11) 0.0509(15) 0.0635(16) 0.0096(12) 0.0252(11) 0.0089(10)
C84 0.0526(15) 0.0422(14) 0.0607(16) 0.0131(12) 0.0381(13) 0.0237(12)
C85 0.0517(14) 0.0362(13) 0.0422(13) -0.0032(10) 0.0251(11) 0.0106(11)
C86 0.0418(13) 0.0452(13) 0.0308(11) 0.0061(10) 0.0191(10) 0.0154(11)
C91 0.0233(9) 0.0202(9) 0.0278(10) 0.0033(8) 0.0149(8) 0.0029(7)
C92 0.0267(10) 0.0375(12) 0.0332(11) -0.0059(9) 0.0162(9) -0.0058(9)
C93 0.0303(11) 0.0475(14) 0.0483(13) -0.0108(11) 0.0260(11) -0.0101(10)
C94 0.0525(14) 0.0382(13) 0.0479(14) 0.0010(10) 0.0384(12) -0.0042(10)
C95 0.0476(13) 0.0458(14) 0.0296(11) -0.0013(10) 0.0219(10) -0.0033(11)
C96 0.0289(10) 0.0381(12) 0.0284(10) 0.0008(9) 0.0124(9) -0.0010(9)
O1 0.0455(9) 0.0270(8) 0.0431(9) 0.0067(7) -0.0070(7) 0.0003(7)
C10 0.0321(11) 0.0386(13) 0.0372(12) -0.0001(10) 0.0075(10) -0.0024(10)
O2 0.0378(9) 0.0267(8) 0.0359(9) 0.0096(7) 0.0027(7) 0.0017(7)

loop_
_atom_type_symbol
_atom_type_description
_atom_type_scat_dispersion_real
_atom_type_scat_dispersion_imag
_atom_type_scat_source
C C 0.0033 0.0016 'International Tables Vol C Tables 4.2.6.8 and 6.1.1.4'
H H 0.0000 0.0000 'International Tables Vol C Tables 4.2.6.8 and 6.1.1.4'
N N 0.0061 0.0033 'International Tables Vol C Tables 4.2.6.8 and 6.1.1.4'
P P 0.1023 0.0942 'International Tables Vol C Tables 4.2.6.8 and 6.1.1.4'
I I -0.4742 1.8119 'International Tables Vol C Tables 4.2.6.8 and 6.1.1.4'
O O 0.0106 0.0060 'International Tables Vol C Tables 4.2.6.8 and 6.1.1.4'

loop_
_geom_angle_atom_site_label_1
_geom_angle_atom_site_label_2
_geom_angle_atom_site_label_3
_geom_angle
N2 P1 N5 108.66(8)
N2 P1 N4 121.38(8)
N5 P1 N4 100.84(8)
N2 P1 N1 108.04(8)
N5 P1 N1 113.85(8)
N4 P1 N1 104.16(8)
N3 P2 N2 113.51(8)
N3 P2 N7 106.32(8)
N2 P2 N7 111.91(8)
N3 P2 N6 110.34(8)
N2 P2 N6 107.18(8)
N7 P2 N6 107.45(8)
N3 P3 N9 114.71(8)
N3 P3 N8 113.73(8)
N9 P3 N8 101.96(8)
N3 P3 N1 108.55(8)
N9 P3 N1 108.80(8)
N8 P3 N1 108.80(8)
C1 N1 P1 117.06(13)
C1 N1 P3 113.09(13)
P1 N1 P3 129.39(9)
P1 N2 P2 125.50(9)
P3 N3 P2 127.41(10)
C41 N4 P1 128.70(13)
C51 N5 P1 127.79(13)
C61 N6 P2 125.26(13)
C71 N7 P2 121.22(12)
C81 N8 P3 123.05(13)
C91 N9 P3 125.67(13)
N4 C41 C46 111.73(16)
N4 C41 C42 109.05(16)
C46 C41 C42 110.42(16)
C41 C42 C43 111.15(19)
C44 C43 C42 111.19(19)
C43 C44 C45 111.9(2)
C44 C45 C46 111.5(2)
C41 C46 C45 111.1(2)
N5 C51 C52 109.81(15)
N5 C51 C56 110.72(15)
C52 C51 C56 110.82(16)
C51 C52 C53 111.16(17)
C54 C53 C52 110.89(19)
C55 C54 C53 110.94(18)
C54 C55 C56 111.50(18)
C51 C56 C55 111.31(17)
N6 C61 C66 113.26(15)
N6 C61 C62 109.60(15)
C66 C61 C62 109.95(15)
C63 C62 C61 111.33(17)
C64 C63 C62 111.30(17)
C65 C64 C63 110.69(17)
C64 C65 C66 111.43(17)
C61 C66 C65 111.46(16)
N7 C71 C72 110.08(15)
N7 C71 C76 111.64(15)
C72 C71 C76 110.26(15)
C71 C72 C73 111.14(17)
C74 C73 C72 111.38(19)
C75 C74 C73 110.85(18)
C74 C75 C76 111.05(17)
C71 C76 C75 111.74(17)
N8 C81 C86 111.29(17)
N8 C81 C82 111.53(17)
C86 C81 C82 110.53(17)
C83 C82 C81 111.74(18)
C84 C83 C82 111.4(2)
C83 C84 C85 111.09(18)
C84 C85 C86 110.9(2)
C81 C86 C85 111.79(18)
N9 C91 C92 109.92(16)
N9 C91 C96 110.42(15)
C92 C91 C96 110.78(16)
C91 C92 C93 111.93(17)
C94 C93 C92 111.47(18)
C95 C94 C93 110.42(18)
C94 C95 C96 111.42(18)
C95 C96 C91 112.48(17)

loop_
_geom_bond_atom_site_label_1
_geom_bond_atom_site_label_2
_geom_bond_distance
P1 N2 1.5862(15)
P1 N5 1.6188(16)
P1 N4 1.6223(16)
P1 N1 1.6857(15)
P2 N3 1.6016(15)
P2 N2 1.6109(15)
P2 N7 1.6402(15)
P2 N6 1.6485(15)
P3 N3 1.5794(15)
P3 N9 1.6232(16)
P3 N8 1.6272(15)
P3 N1 1.6867(16)
N1 C1 1.482(2)
N4 C41 1.465(2)
N5 C51 1.471(2)
N6 C61 1.475(2)
N7 C71 1.480(2)
N8 C81 1.465(2)
N9 C91 1.467(2)
C41 C46 1.520(3)
C41 C42 1.530(3)
C42 C43 1.533(3)
C43 C44 1.507(4)
C44 C45 1.522(4)
C45 C46 1.533(3)
C51 C52 1.524(3)
C51 C56 1.525(3)
C52 C53 1.529(3)
C53 C54 1.525(3)
C54 C55 1.524(3)
C55 C56 1.536(3)
C61 C66 1.527(3)
C61 C62 1.533(3)
C62 C63 1.531(3)
C63 C64 1.526(3)
C64 C65 1.524(3)
C65 C66 1.530(3)
C71 C72 1.521(3)
C71 C76 1.525(3)
C72 C73 1.537(3)
C73 C74 1.526(3)
C74 C75 1.523(3)
C75 C76 1.530(3)
C81 C86 1.525(3)
C81 C82 1.536(3)
C82 C83 1.532(3)
C83 C84 1.521(4)
C84 C85 1.527(3)
C85 C86 1.528(3)
C91 C92 1.521(3)
C91 C96 1.531(3)
C92 C93 1.533(3)
C93 C94 1.520(3)
C94 C95 1.518(3)
C95 C96 1.531(3)
O1 C10 1.407(3)

loop_
_geom_hbond_atom_site_label_D
_geom_hbond_atom_site_label_H
_geom_hbond_atom_site_label_A
_geom_hbond_distance_DH
_geom_hbond_distance_HA
_geom_hbond_distance_DA
_geom_hbond_angle_DHA
_geom_hbond_site_symmetry_A
N4 H4 I1 0.781(15) 2.874(16) 3.6442(16) 170(2) 1_545
N5 H5 I1 0.784(15) 2.930(16) 3.6934(16) 165(2) 5_565
N7 H7 O2 0.795(15) 2.112(16) 2.891(2) 167(2) .
N8 H8 I1 0.788(15) 2.907(16) 3.6786(16) 167(2) .
N9 H9 I1 0.790(15) 2.854(16) 3.6056(16) 160(2) .
O1 H1 N2 0.84 2.04 2.872(2) 171.4 .
O2 H2A N3 0.83(3) 2.12(3) 2.940(2) 167(2) 4_545
O2 H2B O1 0.85(3) 2.07(3) 2.861(2) 156(2) .
